data_2214665
loop_
_publ_author_name
'Bing\"ol, Yelda'
'Er\,sah\.in, Ferda'
'A\<gar, Erb\.il'
'Is\?ik, \,Samil'

_publ_section_title
;
 (<i>E</i>)-2-Methyl-6-[(<i>p</i>-tolylimino)methyl]phenol
;
_journal_coeditor_code GW2013
_journal_issue 8
_journal_name_full 'Acta Crystallographica Section E'
_journal_page_first o3539
_journal_page_last o3539
_journal_paper_doi 10.1107/S1600536807032308
_journal_volume 63
_journal_year 2007
_chemical_formula_iupac 'C15 H15 N O'
_chemical_formula_moiety 'C15 H15 N O'
_chemical_formula_sum 'C15 H15 N O'
_chemical_formula_weight 225.28
_chemical_name_systematic
;
(E)-2-Methyl-6-[(p-tolylimino)methyl]phenol
;
_space_group_IT_number 2
_symmetry_cell_setting triclinic
_symmetry_space_group_name_Hall '-P 1'
_symmetry_space_group_name_H-M 'P -1'
_atom_sites_solution_hydrogens geom
_atom_sites_solution_primary direct
_atom_sites_solution_secondary difmap
_audit_creation_method SHELXL-97
_cell_angle_alpha 77.291(6)
_cell_angle_beta 85.053(6)
_cell_angle_gamma 89.609(6)
_cell_formula_units_Z 4
_cell_length_a 7.9096(6)
_cell_length_b 11.2766(8)
_cell_length_c 14.1886(10)
_cell_measurement_reflns_used 18783
_cell_measurement_temperature 296(2)
_cell_measurement_theta_max 29.59
_cell_measurement_theta_min 1.85
_cell_volume 1229.83(16)
_computing_cell_refinement X-AREA
_computing_data_collection 'X-AREA (Stoe & Cie, 2002)'
_computing_data_reduction 'X-RED32 (Stoe & Cie, 2002)'
_computing_molecular_graphics 'ORTEP-3 for Windows (Farrugia, 1997)'
_computing_publication_material 'WinGX (Farrugia, 1999)'
_computing_structure_refinement 'SHELXL97 (Sheldrick, 1997)'
_computing_structure_solution 'SHELXS97 (Sheldrick, 1997)'
_diffrn_ambient_temperature 296(2)
_diffrn_detector_area_resol_mean 6.67
_diffrn_measured_fraction_theta_full 0.999
_diffrn_measured_fraction_theta_max 0.999
_diffrn_measurement_device_type 'Stoe IPDS II'
_diffrn_measurement_method 'rotation method'
_diffrn_radiation_monochromator graphite
_diffrn_radiation_source 'fine-focus sealed tube'
_diffrn_radiation_type MoK\a
_diffrn_radiation_wavelength 0.71073
_diffrn_reflns_av_R_equivalents 0.0529
_diffrn_reflns_av_sigmaI/netI 0.0375
_diffrn_reflns_limit_h_max 9
_diffrn_reflns_limit_h_min -9
_diffrn_reflns_limit_k_max 13
_diffrn_reflns_limit_k_min -13
_diffrn_reflns_limit_l_max 17
_diffrn_reflns_limit_l_min -16
_diffrn_reflns_number 20909
_diffrn_reflns_theta_full 26.00
_diffrn_reflns_theta_max 26.00
_diffrn_reflns_theta_min 1.85
_diffrn_standards_decay_% 0
_diffrn_standards_interval_count 0
_diffrn_standards_number 0
_exptl_absorpt_coefficient_mu 0.076
_exptl_absorpt_correction_type none
_exptl_absorpt_process_details '(X-RED32; Stoe & Cie, 2002)'
_exptl_crystal_colour yellow
_exptl_crystal_density_diffrn 1.217
_exptl_crystal_density_method 'not measured'
_exptl_crystal_description prism
_exptl_crystal_F_000 480
_exptl_crystal_size_max 0.500
_exptl_crystal_size_mid 0.347
_exptl_crystal_size_min 0.240
_refine_diff_density_max 0.157
_refine_diff_density_min -0.124
_refine_ls_extinction_coef 0.019(3)
_refine_ls_extinction_expression Fc^*^=kFc[1+0.001xFc^2^\l^3^/sin(2\q)]^-1/4^
_refine_ls_extinction_method SHELXL97
_refine_ls_goodness_of_fit_ref 0.921
_refine_ls_hydrogen_treatment mixed
_refine_ls_matrix_type full
_refine_ls_number_parameters 328
_refine_ls_number_reflns 4830
_refine_ls_number_restraints 0
_refine_ls_restrained_S_all 0.921
_refine_ls_R_factor_all 0.072
_refine_ls_R_factor_gt 0.041
_refine_ls_shift/su_max 0.000
_refine_ls_shift/su_mean 0.000
_refine_ls_structure_factor_coef Fsqd
_refine_ls_weighting_details 'calc w=1/[\s^2^(Fo^2^)+(0.0697P)^2^] where P=(Fo^2^+2Fc^2^)/3'
_refine_ls_weighting_scheme calc
_refine_ls_wR_factor_gt 0.107
_refine_ls_wR_factor_ref 0.117
_reflns_number_gt 2943
_reflns_number_total 4830
_reflns_threshold_expression I>2\s(I)
_cod_data_source_file gw2013.cif
_cod_data_source_block I
_cod_original_cell_volume 1229.83(15)
_cod_database_code 2214665
_cod_database_fobs_code 2214665

loop_
_symmetry_equiv_pos_as_xyz
'x, y, z'
'-x, -y, -z'

loop_
_atom_site_type_symbol
_atom_site_label
_atom_site_fract_x
_atom_site_fract_y
_atom_site_fract_z
_atom_site_U_iso_or_equiv
_atom_site_adp_type
_atom_site_calc_flag
_atom_site_refinement_flags
_atom_site_occupancy
C C1A 0.23665(19) 0.27721(13) 0.37918(12) 0.0536(4) Uani d . 1
C C2A 0.1707(2) 0.16279(14) 0.42648(13) 0.0666(4) Uani d . 1
H H2A 0.1335 0.1486 0.4920 0.080 Uiso calc R 1
C C3A 0.1602(2) 0.07141(15) 0.37789(14) 0.0690(5) Uani d . 1
H H3A 0.1160 -0.0043 0.4100 0.083 Uiso calc R 1
C C4A 0.2155(2) 0.09258(14) 0.28086(13) 0.0613(4) Uani d . 1
H H4A 0.2070 0.0302 0.2482 0.074 Uiso calc R 1
C C5A 0.28329(19) 0.20322(13) 0.23049(12) 0.0561(4) Uani d . 1
C C6A 0.29307(18) 0.29602(13) 0.28111(12) 0.0535(4) Uani d . 1
C C7A 0.3477(3) 0.22438(17) 0.12603(14) 0.0818(6) Uani d . 1
H H7A 0.3388 0.1503 0.1039 0.123 Uiso calc R 1
H H7B 0.4643 0.2505 0.1185 0.123 Uiso calc R 1
H H7C 0.2814 0.2860 0.0885 0.123 Uiso calc R 1
C C8A 0.2476(2) 0.37106(14) 0.43388(13) 0.0574(4) Uani d . 1
H H8A 0.204(2) 0.3466(15) 0.5044(14) 0.072(5) Uiso d . 1
C C9A 0.31094(19) 0.56827(13) 0.45024(11) 0.0531(4) Uani d . 1
C C10A 0.4080(2) 0.67033(14) 0.41056(12) 0.0621(4) Uani d . 1
H H10A 0.4684 0.6768 0.3504 0.074 Uiso calc R 1
C C11A 0.4170(2) 0.76353(15) 0.45894(14) 0.0678(5) Uani d . 1
H H11A 0.4837 0.8317 0.4304 0.081 Uiso calc R 1
C C12A 0.3306(2) 0.75839(14) 0.54776(13) 0.0609(4) Uani d . 1
C C13A 0.2324(3) 0.65632(17) 0.58553(15) 0.0841(6) Uani d . 1
H H13A 0.1707 0.6505 0.6453 0.101 Uiso calc R 1
C C14A 0.2213(3) 0.56250(16) 0.53879(14) 0.0813(6) Uani d . 1
H H14A 0.1531 0.4950 0.5670 0.098 Uiso calc R 1
C C15A 0.3405(3) 0.85941(17) 0.60073(16) 0.0792(5) Uani d . 1
H H15A 0.4558 0.8877 0.5956 0.119 Uiso calc R 1
H H15B 0.3020 0.8299 0.6678 0.119 Uiso calc R 1
H H15C 0.2701 0.9251 0.5726 0.119 Uiso calc R 1
N N1A 0.30543(16) 0.47736(11) 0.39523(10) 0.0554(3) Uani d . 1
O O1A 0.35994(17) 0.40415(10) 0.23241(9) 0.0744(4) Uani d . 1
H H1A 0.364(3) 0.457(2) 0.2836(17) 0.110(7) Uiso d . 1
C C1B 0.88929(18) 0.65606(13) 0.21026(11) 0.0519(4) Uani d . 1
C C2B 1.01065(19) 0.68057(14) 0.26863(12) 0.0583(4) Uani d . 1
H H2B 1.1005 0.6275 0.2816 0.070 Uiso calc R 1
C C3B 1.0002(2) 0.78185(15) 0.30757(13) 0.0644(4) Uani d . 1
H H3B 1.0816 0.7972 0.3471 0.077 Uiso calc R 1
C C4B 0.8667(2) 0.86086(14) 0.28724(12) 0.0626(4) Uani d . 1
H H4B 0.8607 0.9298 0.3132 0.075 Uiso calc R 1
C C5B 0.74271(19) 0.84109(14) 0.23002(12) 0.0572(4) Uani d . 1
C C6B 0.75455(18) 0.73671(14) 0.19187(11) 0.0551(4) Uani d . 1
C C7B 0.5984(2) 0.92663(17) 0.20821(15) 0.0763(5) Uani d . 1
H H7E 0.6112 0.9944 0.2379 0.114 Uiso calc R 1
H H7F 0.4932 0.8850 0.2335 0.114 Uiso calc R 1
H H7D 0.5984 0.9553 0.1393 0.114 Uiso calc R 1
C C8B 0.9041(2) 0.54888(14) 0.16924(12) 0.0569(4) Uani d . 1
H H8B 0.999(2) 0.4956(15) 0.1862(12) 0.068(5) Uiso d . 1
C C9B 0.80495(19) 0.41573(14) 0.07874(12) 0.0558(4) Uani d . 1
C C10B 0.72686(19) 0.41690(15) -0.00490(12) 0.0602(4) Uani d . 1
H H10B 0.6719 0.4865 -0.0347 0.072 Uiso calc R 1
C C11B 0.7298(2) 0.31583(16) -0.04446(13) 0.0639(4) Uani d . 1
H H11B 0.6786 0.3190 -0.1015 0.077 Uiso calc R 1
C C12B 0.8071(2) 0.20989(16) -0.00153(13) 0.0639(4) Uani d . 1
C C13B 0.8825(2) 0.20895(16) 0.08259(14) 0.0740(5) Uani d . 1
H H13B 0.9350 0.1386 0.1131 0.089 Uiso calc R 1
C C14B 0.8819(2) 0.31007(15) 0.12260(14) 0.0705(5) Uani d . 1
H H14B 0.9338 0.3070 0.1795 0.085 Uiso calc R 1
C C15B 0.8069(3) 0.09968(18) -0.04533(16) 0.0880(6) Uani d . 1
H H15D 0.8968 0.1075 -0.0964 0.132 Uiso calc R 1
H H15E 0.7000 0.0933 -0.0712 0.132 Uiso calc R 1
H H15F 0.8239 0.0281 0.0037 0.132 Uiso calc R 1
N N1B 0.79365(16) 0.52231(12) 0.11649(10) 0.0603(3) Uani d . 1
O O1B 0.63181(15) 0.71702(13) 0.13661(10) 0.0774(4) Uani d . 1
H H1B 0.662(3) 0.641(2) 0.1163(17) 0.118(8) Uiso d . 1

loop_
_atom_site_aniso_label
_atom_site_aniso_U_11
_atom_site_aniso_U_22
_atom_site_aniso_U_33
_atom_site_aniso_U_12
_atom_site_aniso_U_13
_atom_site_aniso_U_23
C1A 0.0567(8) 0.0498(8) 0.0552(10) -0.0006(6) -0.0050(7) -0.0137(7)
C2A 0.0800(11) 0.0582(9) 0.0602(11) -0.0147(8) 0.0033(8) -0.0130(8)
C3A 0.0798(11) 0.0549(9) 0.0721(12) -0.0175(8) 0.0011(9) -0.0159(9)
C4A 0.0639(9) 0.0546(9) 0.0709(12) -0.0030(7) -0.0075(8) -0.0247(8)
C5A 0.0575(9) 0.0537(9) 0.0593(10) 0.0030(7) -0.0041(7) -0.0176(8)
C6A 0.0571(8) 0.0459(8) 0.0570(10) 0.0006(6) -0.0057(7) -0.0102(7)
C7A 0.1063(14) 0.0729(12) 0.0681(12) -0.0071(10) 0.0107(11) -0.0265(10)
C8A 0.0642(9) 0.0526(9) 0.0561(10) -0.0011(7) -0.0040(8) -0.0138(8)
C9A 0.0583(8) 0.0486(8) 0.0540(9) 0.0023(6) -0.0066(7) -0.0138(7)
C10A 0.0710(10) 0.0567(9) 0.0586(10) -0.0059(7) 0.0010(8) -0.0152(8)
C11A 0.0745(11) 0.0559(9) 0.0756(12) -0.0104(8) -0.0042(9) -0.0207(9)
C12A 0.0667(10) 0.0550(9) 0.0664(11) 0.0091(7) -0.0132(8) -0.0225(8)
C13A 0.1088(15) 0.0715(12) 0.0738(13) -0.0092(10) 0.0212(11) -0.0311(10)
C14A 0.1053(14) 0.0608(10) 0.0773(13) -0.0187(9) 0.0244(11) -0.0259(10)
C15A 0.0890(13) 0.0702(11) 0.0892(14) 0.0066(9) -0.0150(11) -0.0383(10)
N1A 0.0633(7) 0.0469(7) 0.0579(8) 0.0019(6) -0.0063(6) -0.0151(6)
O1A 0.1094(9) 0.0509(6) 0.0598(8) -0.0139(6) 0.0066(7) -0.0102(6)
C1B 0.0517(8) 0.0535(8) 0.0515(9) -0.0038(6) -0.0004(7) -0.0153(7)
C2B 0.0574(9) 0.0585(9) 0.0603(10) 0.0020(7) -0.0091(7) -0.0144(8)
C3B 0.0691(10) 0.0664(10) 0.0633(11) -0.0034(8) -0.0137(8) -0.0228(9)
C4B 0.0735(10) 0.0576(9) 0.0607(11) -0.0046(8) -0.0017(8) -0.0226(8)
C5B 0.0612(9) 0.0566(9) 0.0540(10) 0.0006(7) 0.0021(7) -0.0153(8)
C6B 0.0532(8) 0.0625(9) 0.0520(9) -0.0019(7) -0.0049(7) -0.0176(7)
C7B 0.0802(12) 0.0700(11) 0.0821(13) 0.0162(9) -0.0087(10) -0.0239(10)
C8B 0.0552(9) 0.0572(9) 0.0593(10) -0.0019(7) -0.0011(8) -0.0164(8)
C9B 0.0564(9) 0.0572(9) 0.0568(10) -0.0027(7) -0.0014(7) -0.0202(8)
C10B 0.0569(9) 0.0644(10) 0.0625(10) -0.0008(7) -0.0064(8) -0.0202(8)
C11B 0.0588(9) 0.0774(11) 0.0599(11) -0.0080(8) -0.0039(8) -0.0250(9)
C12B 0.0655(10) 0.0656(10) 0.0651(11) -0.0088(8) 0.0028(8) -0.0272(9)
C13B 0.0917(13) 0.0607(10) 0.0751(13) 0.0084(9) -0.0179(10) -0.0229(9)
C14B 0.0852(12) 0.0668(11) 0.0666(12) 0.0042(9) -0.0203(9) -0.0250(9)
C15B 0.1060(15) 0.0790(13) 0.0894(15) -0.0067(11) -0.0049(12) -0.0421(12)
N1B 0.0623(8) 0.0612(8) 0.0623(9) -0.0011(6) -0.0049(7) -0.0244(7)
O1B 0.0668(7) 0.0895(9) 0.0906(10) 0.0160(6) -0.0281(7) -0.0436(8)

loop_
_atom_type_symbol
_atom_type_description
_atom_type_scat_dispersion_real
_atom_type_scat_dispersion_imag
_atom_type_scat_source
C C 0.0033 0.0016 'International Tables Vol C Tables 4.2.6.8 and 6.1.1.4'
H H 0.0000 0.0000 'International Tables Vol C Tables 4.2.6.8 and 6.1.1.4'
N N 0.0061 0.0033 'International Tables Vol C Tables 4.2.6.8 and 6.1.1.4'
O O 0.0106 0.0060 'International Tables Vol C Tables 4.2.6.8 and 6.1.1.4'

loop_
_geom_angle_atom_site_label_1
_geom_angle_atom_site_label_2
_geom_angle_atom_site_label_3
_geom_angle
C6A C1A C2A 118.49(14)
C6A C1A C8A 122.34(14)
C2A C1A C8A 119.15(15)
C3A C2A C1A 121.01(16)
C3A C2A H2A 119.5
C1A C2A H2A 119.5
C2A C3A C4A 119.37(15)
C2A C3A H3A 120.3
C4A C3A H3A 120.3
C3A C4A C5A 122.27(14)
C3A C4A H4A 118.9
C5A C4A H4A 118.9
C4A C5A C6A 117.74(15)
C4A C5A C7A 121.96(14)
C6A C5A C7A 120.28(14)
O1A C6A C1A 120.87(13)
O1A C6A C5A 118.03(14)
C1A C6A C5A 121.10(14)
C5A C7A H7A 109.5
C5A C7A H7B 109.5
H7A C7A H7B 109.5
C5A C7A H7C 109.5
H7A C7A H7C 109.5
H7B C7A H7C 109.5
N1A C8A C1A 122.40(16)
N1A C8A H8A 122.4(9)
C1A C8A H8A 115.2(9)
C10A C9A C14A 118.05(14)
C10A C9A N1A 117.47(14)
C14A C9A N1A 124.44(14)
C9A C10A C11A 120.77(16)
C9A C10A H10A 119.6
C11A C10A H10A 119.6
C12A C11A C10A 121.90(16)
C12A C11A H11A 119.1
C10A C11A H11A 119.1
C11A C12A C13A 116.41(15)
C11A C12A C15A 122.06(16)
C13A C12A C15A 121.53(17)
C12A C13A C14A 122.75(17)
C12A C13A H13A 118.6
C14A C13A H13A 118.6
C13A C14A C9A 120.11(17)
C13A C14A H14A 119.9
C9A C14A H14A 119.9
C12A C15A H15A 109.5
C12A C15A H15B 109.5
H15A C15A H15B 109.5
C12A C15A H15C 109.5
H15A C15A H15C 109.5
H15B C15A H15C 109.5
C8A N1A C9A 121.10(14)
C6A O1A H1A 105.8(12)
C2B C1B C6B 118.65(13)
C2B C1B C8B 119.97(14)
C6B C1B C8B 121.38(14)
C3B C2B C1B 121.06(15)
C3B C2B H2B 119.5
C1B C2B H2B 119.5
C2B C3B C4B 119.07(15)
C2B C3B H3B 120.5
C4B C3B H3B 120.5
C5B C4B C3B 122.39(15)
C5B C4B H4B 118.8
C3B C4B H4B 118.8
C4B C5B C6B 117.69(14)
C4B C5B C7B 122.27(14)
C6B C5B C7B 120.04(15)
O1B C6B C5B 117.50(14)
O1B C6B C1B 121.37(14)
C5B C6B C1B 121.13(14)
C5B C7B H7E 109.5
C5B C7B H7F 109.5
H7E C7B H7F 109.5
C5B C7B H7D 109.5
H7E C7B H7D 109.5
H7F C7B H7D 109.5
N1B C8B C1B 121.77(15)
N1B C8B H8B 120.9(10)
C1B C8B H8B 117.3(10)
C14B C9B C10B 118.41(14)
C14B C9B N1B 124.15(15)
C10B C9B N1B 117.37(14)
C11B C10B C9B 120.49(16)
C11B C10B H10B 119.8
C9B C10B H10B 119.8
C10B C11B C12B 121.61(16)
C10B C11B H11B 119.2
C12B C11B H11B 119.2
C13B C12B C11B 117.51(15)
C13B C12B C15B 121.71(17)
C11B C12B C15B 120.78(17)
C12B C13B C14B 121.51(17)
C12B C13B H13B 119.2
C14B C13B H13B 119.2
C13B C14B C9B 120.45(16)
C13B C14B H14B 119.8
C9B C14B H14B 119.8
C12B C15B H15D 109.5
C12B C15B H15E 109.5
H15D C15B H15E 109.5
C12B C15B H15F 109.5
H15D C15B H15F 109.5
H15E C15B H15F 109.5
C8B N1B C9B 121.94(14)
C6B O1B H1B 105.7(13)

loop_
_geom_bond_atom_site_label_1
_geom_bond_atom_site_label_2
_geom_bond_distance
C1A C6A 1.395(2)
C1A C2A 1.398(2)
C1A C8A 1.451(2)
C2A C3A 1.367(2)
C2A H2A 0.9300
C3A C4A 1.377(2)
C3A H3A 0.9300
C4A C5A 1.380(2)
C4A H4A 0.9300
C5A C6A 1.399(2)
C5A C7A 1.493(2)
C6A O1A 1.3488(18)
C7A H7A 0.9600
C7A H7B 0.9600
C7A H7C 0.9600
C8A N1A 1.274(2)
C8A H8A 1.008(18)
C9A C10A 1.372(2)
C9A C14A 1.377(2)
C9A N1A 1.4215(18)
C10A C11A 1.381(2)
C10A H10A 0.9300
C11A C12A 1.370(2)
C11A H11A 0.9300
C12A C13A 1.373(3)
C12A C15A 1.502(2)
C13A C14A 1.374(2)
C13A H13A 0.9300
C14A H14A 0.9300
C15A H15A 0.9600
C15A H15B 0.9600
C15A H15C 0.9600
O1A H1A 1.04(2)
C1B C2B 1.387(2)
C1B C6B 1.400(2)
C1B C8B 1.452(2)
C2B C3B 1.373(2)
C2B H2B 0.9300
C3B C4B 1.385(2)
C3B H3B 0.9300
C4B C5B 1.375(2)
C4B H4B 0.9300
C5B C6B 1.399(2)
C5B C7B 1.498(2)
C6B O1B 1.3480(18)
C7B H7E 0.9600
C7B H7F 0.9600
C7B H7D 0.9600
C8B N1B 1.276(2)
C8B H8B 0.970(17)
C9B C14B 1.381(2)
C9B C10B 1.382(2)
C9B N1B 1.4188(19)
C10B C11B 1.376(2)
C10B H10B 0.9300
C11B C12B 1.380(2)
C11B H11B 0.9300
C12B C13B 1.378(2)
C12B C15B 1.507(2)
C13B C14B 1.381(2)
C13B H13B 0.9300
C14B H14B 0.9300
C15B H15D 0.9600
C15B H15E 0.9600
C15B H15F 0.9600
O1B H1B 0.98(2)

loop_
_geom_hbond_atom_site_label_D
_geom_hbond_atom_site_label_H
_geom_hbond_atom_site_label_A
_geom_hbond_site_symmetry_A
_geom_hbond_distance_DH
_geom_hbond_distance_HA
_geom_hbond_distance_DA
_geom_hbond_angle_DHA
C11B H11B O1B 2_665 0.93 2.60 3.302(2) 132.8
O1A H1A N1A . 1.04(2) 1.68(2) 2.6205(17) 148.8(19)
O1B H1B N1B . 0.98(2) 1.69(3) 2.5915(18) 150(2)
C15A H15A Cg1 1_655 0.96 2.8550 3.647(2) 140.42
C15B H15D Cg2 2_765 0.96 2.8431 3.731(2) 154.13
C3B H3B Cg3 1_655 0.93 3.1137 3.8833(19) 141.29
C7A H7B Cg4 1_555 0.96 2.8644 3.791(2) 162.53

loop_
_geom_torsion_atom_site_label_1
_geom_torsion_atom_site_label_2
_geom_torsion_atom_site_label_3
_geom_torsion_atom_site_label_4
_geom_torsion
C6A C1A C2A C3A -0.5(2)
C8A C1A C2A C3A -179.19(16)
C1A C2A C3A C4A 0.0(3)
C2A C3A C4A C5A 0.6(3)
C3A C4A C5A C6A -0.7(2)
C3A C4A C5A C7A 178.17(17)
C2A C1A C6A O1A -179.06(14)
C8A C1A C6A O1A -0.5(2)
C2A C1A C6A C5A 0.4(2)
C8A C1A C6A C5A 179.04(14)
C4A C5A C6A O1A 179.67(14)
C7A C5A C6A O1A 0.8(2)
C4A C5A C6A C1A 0.2(2)
C7A C5A C6A C1A -178.71(16)
C6A C1A C8A N1A 1.8(2)
C2A C1A C8A N1A -179.63(16)
C14A C9A C10A C11A 0.9(3)
N1A C9A C10A C11A 178.81(15)
C9A C10A C11A C12A 0.0(3)
C10A C11A C12A C13A -1.0(3)
C10A C11A C12A C15A 179.83(16)
C11A C12A C13A C14A 0.9(3)
C15A C12A C13A C14A -179.85(19)
C12A C13A C14A C9A 0.0(3)
C10A C9A C14A C13A -0.9(3)
N1A C9A C14A C13A -178.67(18)
C1A C8A N1A C9A 178.55(13)
C10A C9A N1A C8A 165.81(15)
C14A C9A N1A C8A -16.5(2)
C6B C1B C2B C3B -0.2(2)
C8B C1B C2B C3B 179.44(15)
C1B C2B C3B C4B -0.5(2)
C2B C3B C4B C5B 0.6(3)
C3B C4B C5B C6B 0.1(2)
C3B C4B C5B C7B 179.95(16)
C4B C5B C6B O1B 179.35(15)
C7B C5B C6B O1B -0.6(2)
C4B C5B C6B C1B -0.9(2)
C7B C5B C6B C1B 179.25(15)
C2B C1B C6B O1B -179.26(15)
C8B C1B C6B O1B 1.1(2)
C2B C1B C6B C5B 1.0(2)
C8B C1B C6B C5B -178.73(14)
C2B C1B C8B N1B 178.88(15)
C6B C1B C8B N1B -1.4(2)
C14B C9B C10B C11B -1.6(2)
N1B C9B C10B C11B -178.71(13)
C9B C10B C11B C12B 1.3(2)
C10B C11B C12B C13B -0.4(2)
C10B C11B C12B C15B 179.19(16)
C11B C12B C13B C14B -0.3(3)
C15B C12B C13B C14B -179.83(18)
C12B C13B C14B C9B 0.0(3)
C10B C9B C14B C13B 0.9(3)
N1B C9B C14B C13B 177.86(16)
C1B C8B N1B C9B -178.03(14)
C14B C9B N1B C8B 28.3(2)
C10B C9B N1B C8B -154.72(16)

loop_
_cod_related_entry_id
_cod_related_entry_database
_cod_related_entry_code
1 ChemSpider 19492360
